data_4022835
loop_
_publ_author_name
'Carl J. Lovely'
'Hongwang Du'
'Rasapalli Sivappa'
'Manojkumar R. Bhandari'
'Yong He'
'H. V. Rasika Dias'

_publ_contact_author_address
;Department of Chemistry and Biochemistry
The University of Texas at Arlington
Arlington, Texas 76019-0065, USA
;
_publ_contact_author_email dias@uta.edu
_publ_contact_author_fax 817-272-3808
_publ_contact_author_name 'Prof. H. V. R. Dias'
_publ_contact_author_phone 817-272-3813
_publ_section_title
;
 Preparation and Diels-Alder Chemistry of 4-Vinylimidazoles
;
_journal_name_full 'Journal of Organic Chemistry'
_journal_page_first 3741
_journal_page_last 3749
_journal_paper_doi 10.1021/jo0626008
_journal_volume 72
_journal_year 2007
_chemical_formula_sum 'C26 H22 N4 O4'
_chemical_formula_weight 454.48
_chemical_name_common Compound-51
_chemical_name_systematic
; 
 ? 
;
_space_group_IT_number 14
_symmetry_cell_setting monoclinic
_symmetry_space_group_name_Hall '-P 2ybc'
_symmetry_space_group_name_H-M 'P 1 21/c 1'
_atom_sites_solution_hydrogens geom
_atom_sites_solution_primary direct
_atom_sites_solution_secondary difmap
_audit_creation_method SHELXL-97
_cell_angle_alpha 90.00
_cell_angle_beta 113.381(10)
_cell_angle_gamma 90.00
_cell_formula_units_Z 4
_cell_length_a 12.5202(18)
_cell_length_b 16.7045(19)
_cell_length_c 11.4429(17)
_cell_measurement_reflns_used 44
_cell_measurement_temperature 298(2)
_cell_measurement_theta_max 12.45
_cell_measurement_theta_min 3.35
_cell_volume 2196.7(5)
_computing_cell_refinement 'Siemens XSCANS'
_computing_data_collection 'Siemens XSCANS'
_computing_data_reduction 'Siemens SHELXTL'
_computing_molecular_graphics 'Siemens SHELXTL'
_computing_publication_material 'Siemens SHELXTL'
_computing_structure_refinement 'SHELXL-97 (Sheldrick, 1997)'
_computing_structure_solution 'SHELXS-97 (Sheldrick, 1990)'
_diffrn_ambient_temperature 298(2)
_diffrn_measured_fraction_theta_full 1.000
_diffrn_measured_fraction_theta_max 1.000
_diffrn_measurement_method '\w scans'
_diffrn_radiation_monochromator graphite
_diffrn_radiation_source 'fine-focus sealed tube'
_diffrn_radiation_type MoK\a
_diffrn_radiation_wavelength 0.71073
_diffrn_reflns_av_R_equivalents 0.0246
_diffrn_reflns_av_sigmaI/netI 0.0313
_diffrn_reflns_limit_h_max 12
_diffrn_reflns_limit_h_min -13
_diffrn_reflns_limit_k_max 17
_diffrn_reflns_limit_k_min -1
_diffrn_reflns_limit_l_max 12
_diffrn_reflns_limit_l_min -1
_diffrn_reflns_number 3657
_diffrn_reflns_theta_full 22.50
_diffrn_reflns_theta_max 22.50
_diffrn_reflns_theta_min 2.15
_diffrn_standards_interval_count 97
_diffrn_standards_number 3
_exptl_absorpt_coefficient_mu 0.095
_exptl_absorpt_correction_T_max 0.9576
_exptl_absorpt_correction_T_min 0.9435
_exptl_absorpt_correction_type none
_exptl_crystal_colour colorless
_exptl_crystal_density_diffrn 1.374
_exptl_crystal_density_method 'not measured'
_exptl_crystal_description rods
_exptl_crystal_F_000 952
_exptl_crystal_size_max 0.62
_exptl_crystal_size_mid 0.55
_exptl_crystal_size_min 0.46
_refine_diff_density_max 0.158
_refine_diff_density_min -0.145
_refine_diff_density_rms 0.030
_refine_ls_extinction_coef 0.0097(9)
_refine_ls_extinction_expression Fc^*^=kFc[1+0.001xFc^2^\l^3^/sin(2\q)]^-1/4^
_refine_ls_extinction_method SHELXL
_refine_ls_goodness_of_fit_ref 1.026
_refine_ls_hydrogen_treatment mixed
_refine_ls_matrix_type full
_refine_ls_number_parameters 309
_refine_ls_number_reflns 2877
_refine_ls_number_restraints 0
_refine_ls_restrained_S_all 1.026
_refine_ls_R_factor_all 0.0453
_refine_ls_R_factor_gt 0.0352
_refine_ls_shift/su_max 0.001
_refine_ls_shift/su_mean 0.000
_refine_ls_structure_factor_coef Fsqd
_refine_ls_weighting_details 'calc w=1/[\s^2^(Fo^2^)+(0.0366P)^2^+0.6402P] where P=(Fo^2^+2Fc^2^)/3'
_refine_ls_weighting_scheme calc
_refine_ls_wR_factor_gt 0.0859
_refine_ls_wR_factor_ref 0.0917
_reflns_number_gt 2397
_reflns_number_total 2877
_reflns_threshold_expression >2sigma(I)
_cod_data_source_file jo0626008si20070226_025108_5.cif
_cod_data_source_block rd269a
_cod_depositor_comments
;
The following automatic conversions were performed:
'_symmetry_cell_setting' value 'Monoclinic' changed to 'monoclinic'
according to '/home/saulius/struct/CIF-dictionaries/cif_core.dic'
dictionary named 'cif_core.dic' version 2.4.1 from 2010-06-29.

Automatic conversion script
Id: cif_fix_enum 1527 2010-12-29 10:47:43Z saulius 
;
_cod_original_sg_symbol_H-M 'P 21/c'
_cod_database_code 4022835

loop_
_symmetry_equiv_pos_as_xyz
'x, y, z'
'-x, y+1/2, -z+1/2'
'-x, -y, -z'
'x, -y-1/2, z-1/2'

loop_
_atom_site_label
_atom_site_type_symbol
_atom_site_fract_x
_atom_site_fract_y
_atom_site_fract_z
_atom_site_U_iso_or_equiv
_atom_site_adp_type
_atom_site_occupancy
_atom_site_symmetry_multiplicity
_atom_site_calc_flag
_atom_site_refinement_flags
O1 O 0.54879(14) -0.34368(9) 0.39092(19) 0.0834(6) Uani 1 1 d .
O2 O 0.89937(13) -0.38543(9) 0.36932(15) 0.0620(4) Uani 1 1 d .
O4 O 0.74209(16) 0.11872(9) 0.39040(14) 0.0733(5) Uani 1 1 d .
O3 O 0.61469(13) -0.06195(8) 0.60020(14) 0.0565(4) Uani 1 1 d .
N1 N 0.93353(14) -0.18606(10) 0.39585(17) 0.0530(5) Uani 1 1 d .
N2 N 0.85224(15) -0.10173(10) 0.48702(17) 0.0597(5) Uani 1 1 d .
N3 N 0.73023(13) -0.37873(9) 0.40249(16) 0.0498(4) Uani 1 1 d .
N4 N 0.67996(13) 0.04183(8) 0.51572(14) 0.0399(4) Uani 1 1 d .
C1 C 0.94769(19) -0.12295(14) 0.4733(2) 0.0652(7) Uani 1 1 d .
H1A H 1.0184 -0.0967 0.5135 0.078 Uiso 1 1 calc R
C2 C 0.76979(16) -0.15515(11) 0.41175(18) 0.0431(5) Uani 1 1 d .
C3 C 0.64310(16) -0.15278(11) 0.38505(18) 0.0424(5) Uani 1 1 d .
H3A H 0.6306 -0.1822 0.4527 0.051 Uiso 1 1 calc R
C4 C 0.57822(17) -0.19619(11) 0.25920(19) 0.0495(5) Uani 1 1 d .
H4A H 0.5801 -0.1636 0.1899 0.059 Uiso 1 1 calc R
H4B H 0.4975 -0.2030 0.2467 0.059 Uiso 1 1 calc R
C5 C 0.63119(17) -0.27825(12) 0.2555(2) 0.0517(5) Uani 1 1 d .
H5A H 0.5865 -0.3021 0.1720 0.062 Uiso 1 1 calc R
C6 C 0.76002(16) -0.27779(11) 0.27536(19) 0.0482(5) Uani 1 1 d .
H6A H 0.7691 -0.2778 0.1942 0.058 Uiso 1 1 calc R
C7 C 0.81757(16) -0.20735(11) 0.35497(18) 0.0441(5) Uani 1 1 d .
C8 C 0.80779(18) -0.35341(12) 0.35045(19) 0.0484(5) Uani 1 1 d .
C9 C 0.62689(18) -0.33527(12) 0.3556(2) 0.0556(6) Uani 1 1 d .
C10 C 0.75462(17) -0.44422(11) 0.4905(2) 0.0494(5) Uani 1 1 d .
C11 C 0.8573(2) -0.44608(14) 0.5963(2) 0.0646(6) Uani 1 1 d .
H11A H 0.9089 -0.4034 0.6139 0.077 Uiso 1 1 calc R
C12 C 0.8835(2) -0.51108(16) 0.6761(2) 0.0731(7) Uani 1 1 d .
H12A H 0.9538 -0.5127 0.7468 0.088 Uiso 1 1 calc R
C13 C 0.8073(2) -0.57348(15) 0.6530(2) 0.0698(7) Uani 1 1 d .
H13A H 0.8259 -0.6175 0.7072 0.084 Uiso 1 1 calc R
C14 C 0.7039(2) -0.57072(14) 0.5498(3) 0.0737(7) Uani 1 1 d .
H14A H 0.6508 -0.6123 0.5350 0.088 Uiso 1 1 calc R
C15 C 0.6776(2) -0.50652(13) 0.4673(2) 0.0672(6) Uani 1 1 d .
H15A H 0.6077 -0.5055 0.3961 0.081 Uiso 1 1 calc R
C16 C 1.01870(19) -0.21947(15) 0.3525(2) 0.0670(7) Uani 1 1 d .
H16A H 1.0906 -0.1906 0.3909 0.101 Uiso 1 1 calc R
H16B H 0.9903 -0.2150 0.2616 0.101 Uiso 1 1 calc R
H16C H 1.0315 -0.2748 0.3766 0.101 Uiso 1 1 calc R
C17 C 0.59689(16) -0.06741(11) 0.38090(18) 0.0419(5) Uani 1 1 d .
H17A H 0.5117 -0.0696 0.3405 0.050 Uiso 1 1 calc R
C18 C 0.63061(16) -0.03232(11) 0.51205(19) 0.0405(5) Uani 1 1 d .
C19 C 0.69316(17) 0.05940(11) 0.40363(18) 0.0457(5) Uani 1 1 d .
C20 C 0.63792(17) -0.00536(11) 0.31001(18) 0.0470(5) Uani 1 1 d .
H20A H 0.6936 -0.0288 0.2804 0.056 Uiso 1 1 calc R
H20B H 0.5726 0.0153 0.2372 0.056 Uiso 1 1 calc R
C21 C 0.71860(16) 0.09401(10) 0.62350(18) 0.0401(5) Uani 1 1 d .
C22 C 0.67162(17) 0.16997(11) 0.6107(2) 0.0486(5) Uani 1 1 d .
H22A H 0.6159 0.1866 0.5328 0.058 Uiso 1 1 calc R
C23 C 0.7074(2) 0.22083(13) 0.7131(2) 0.0586(6) Uani 1 1 d .
H23A H 0.6761 0.2721 0.7048 0.070 Uiso 1 1 calc R
C24 C 0.7889(2) 0.19609(14) 0.8272(2) 0.0643(6) Uani 1 1 d .
H24A H 0.8129 0.2307 0.8966 0.077 Uiso 1 1 calc R
C25 C 0.8359(2) 0.12060(15) 0.8408(2) 0.0632(6) Uani 1 1 d .
H25A H 0.8911 0.1043 0.9192 0.076 Uiso 1 1 calc R
C26 C 0.80118(18) 0.06852(12) 0.73768(19) 0.0500(5) Uani 1 1 d .
H26A H 0.8332 0.0175 0.7458 0.060 Uiso 1 1 calc R

loop_
_atom_site_aniso_label
_atom_site_aniso_U_11
_atom_site_aniso_U_22
_atom_site_aniso_U_33
_atom_site_aniso_U_23
_atom_site_aniso_U_13
_atom_site_aniso_U_12
O1 0.0573(10) 0.0572(10) 0.1509(18) 0.0150(10) 0.0575(11) 0.0056(8)
O2 0.0540(9) 0.0521(9) 0.0871(11) -0.0001(8) 0.0356(8) 0.0091(7)
O4 0.1145(14) 0.0519(9) 0.0653(10) -0.0035(8) 0.0482(10) -0.0313(9)
O3 0.0797(10) 0.0408(8) 0.0602(9) -0.0005(7) 0.0396(8) -0.0116(7)
N1 0.0403(10) 0.0509(11) 0.0658(12) 0.0029(9) 0.0189(9) 0.0007(8)
N2 0.0459(11) 0.0529(11) 0.0667(12) -0.0145(9) 0.0080(9) -0.0040(9)
N3 0.0419(9) 0.0403(9) 0.0675(11) -0.0060(9) 0.0221(9) -0.0008(8)
N4 0.0467(9) 0.0300(8) 0.0464(9) 0.0002(7) 0.0222(8) -0.0041(7)
C1 0.0418(13) 0.0568(14) 0.0817(17) -0.0087(13) 0.0085(12) -0.0065(11)
C2 0.0390(11) 0.0387(11) 0.0451(11) -0.0040(9) 0.0096(9) -0.0020(9)
C3 0.0421(11) 0.0364(10) 0.0475(12) -0.0030(9) 0.0164(9) -0.0001(8)
C4 0.0402(11) 0.0422(11) 0.0587(13) -0.0093(10) 0.0120(10) -0.0009(9)
C5 0.0428(11) 0.0452(12) 0.0566(13) -0.0164(10) 0.0084(10) -0.0027(9)
C6 0.0487(12) 0.0477(12) 0.0489(12) -0.0067(10) 0.0201(10) 0.0016(9)
C7 0.0401(11) 0.0415(11) 0.0479(11) 0.0013(9) 0.0144(9) 0.0008(9)
C8 0.0451(12) 0.0420(12) 0.0586(13) -0.0129(10) 0.0212(10) -0.0002(10)
C9 0.0433(12) 0.0377(11) 0.0834(16) -0.0109(11) 0.0227(12) -0.0046(10)
C10 0.0467(12) 0.0415(11) 0.0647(14) -0.0066(11) 0.0271(11) -0.0001(9)
C11 0.0590(14) 0.0637(15) 0.0667(15) -0.0050(13) 0.0204(13) -0.0123(11)
C12 0.0679(16) 0.0884(19) 0.0612(15) 0.0094(14) 0.0237(13) 0.0039(14)
C13 0.0834(19) 0.0665(16) 0.0764(17) 0.0088(13) 0.0495(16) 0.0077(14)
C14 0.0794(18) 0.0540(15) 0.097(2) 0.0007(14) 0.0447(17) -0.0121(13)
C15 0.0579(14) 0.0555(14) 0.0801(17) -0.0032(13) 0.0188(13) -0.0070(11)
C16 0.0492(13) 0.0752(16) 0.0840(17) 0.0132(13) 0.0341(12) 0.0058(11)
C17 0.0399(10) 0.0355(10) 0.0494(11) -0.0019(9) 0.0169(9) -0.0025(8)
C18 0.0434(11) 0.0309(10) 0.0517(12) 0.0028(9) 0.0236(9) 0.0013(8)
C19 0.0552(12) 0.0353(11) 0.0494(12) 0.0044(9) 0.0236(10) -0.0052(9)
C20 0.0503(11) 0.0420(11) 0.0464(12) 0.0024(9) 0.0168(10) -0.0008(9)
C21 0.0418(10) 0.0349(11) 0.0473(12) -0.0017(9) 0.0217(9) -0.0053(8)
C22 0.0466(12) 0.0377(11) 0.0600(13) -0.0017(10) 0.0197(10) -0.0007(9)
C23 0.0645(14) 0.0417(12) 0.0785(17) -0.0119(12) 0.0379(13) -0.0056(10)
C24 0.0779(16) 0.0566(15) 0.0643(16) -0.0180(12) 0.0343(14) -0.0151(13)
C25 0.0638(14) 0.0732(17) 0.0470(13) 0.0022(12) 0.0158(11) -0.0112(13)
C26 0.0543(13) 0.0429(11) 0.0536(13) 0.0056(10) 0.0222(11) -0.0006(10)

loop_
_atom_type_symbol
_atom_type_description
_atom_type_scat_dispersion_real
_atom_type_scat_dispersion_imag
_atom_type_scat_source
C C 0.0033 0.0016 'International Tables Vol C Tables 4.2.6.8 and 6.1.1.4'
H H 0.0000 0.0000 'International Tables Vol C Tables 4.2.6.8 and 6.1.1.4'
N N 0.0061 0.0033 'International Tables Vol C Tables 4.2.6.8 and 6.1.1.4'
O O 0.0106 0.0060 'International Tables Vol C Tables 4.2.6.8 and 6.1.1.4'

loop_
_geom_angle_atom_site_label_1
_geom_angle_atom_site_label_2
_geom_angle_atom_site_label_3
_geom_angle
C1 N1 C7 105.72(17)
C1 N1 C16 127.14(18)
C7 N1 C16 126.82(18)
C1 N2 C2 104.00(17)
C8 N3 C9 112.12(18)
C8 N3 C10 122.79(16)
C9 N3 C10 125.05(17)
C18 N4 C19 112.23(15)
C18 N4 C21 124.69(15)
C19 N4 C21 123.02(15)
N2 C1 N1 113.72(19)
N2 C1 H1A 123.1
N1 C1 H1A 123.1
C7 C2 N2 110.58(17)
C7 C2 C3 123.55(16)
N2 C2 C3 125.64(17)
C2 C3 C4 107.76(15)
C2 C3 C17 112.87(15)
C4 C3 C17 111.08(16)
C2 C3 H3A 108.3
C4 C3 H3A 108.3
C17 C3 H3A 108.3
C3 C4 C5 112.15(16)
C3 C4 H4A 109.2
C5 C4 H4A 109.2
C3 C4 H4B 109.2
C5 C4 H4B 109.2
H4A C4 H4B 107.9
C9 C5 C4 113.50(18)
C9 C5 C6 104.06(16)
C4 C5 C6 115.60(16)
C9 C5 H5A 107.8
C4 C5 H5A 107.8
C6 C5 H5A 107.8
C7 C6 C8 109.07(16)
C7 C6 C5 108.61(15)
C8 C6 C5 103.60(16)
C7 C6 H6A 111.7
C8 C6 H6A 111.7
C5 C6 H6A 111.7
C2 C7 N1 105.97(17)
C2 C7 C6 127.01(17)
N1 C7 C6 126.78(17)
O2 C8 N3 124.38(19)
O2 C8 C6 127.37(19)
N3 C8 C6 108.15(16)
O1 C9 N3 124.3(2)
O1 C9 C5 127.4(2)
N3 C9 C5 108.32(18)
C15 C10 C11 119.6(2)
C15 C10 N3 120.37(19)
C11 C10 N3 120.02(18)
C12 C11 C10 119.9(2)
C12 C11 H11A 120.1
C10 C11 H11A 120.1
C13 C12 C11 120.7(2)
C13 C12 H12A 119.6
C11 C12 H12A 119.6
C14 C13 C12 119.5(2)
C14 C13 H13A 120.3
C12 C13 H13A 120.3
C13 C14 C15 120.4(2)
C13 C14 H14A 119.8
C15 C14 H14A 119.8
C10 C15 C14 120.0(2)
C10 C15 H15A 120.0
C14 C15 H15A 120.0
N1 C16 H16A 109.5
N1 C16 H16B 109.5
H16A C16 H16B 109.5
N1 C16 H16C 109.5
H16A C16 H16C 109.5
H16B C16 H16C 109.5
C18 C17 C20 104.18(15)
C18 C17 C3 112.20(15)
C20 C17 C3 116.49(16)
C18 C17 H17A 107.9
C20 C17 H17A 107.9
C3 C17 H17A 107.9
O3 C18 N4 124.27(17)
O3 C18 C17 126.72(17)
N4 C18 C17 108.97(15)
O4 C19 N4 122.86(18)
O4 C19 C20 128.46(18)
N4 C19 C20 108.68(15)
C19 C20 C17 105.66(16)
C19 C20 H20A 110.6
C17 C20 H20A 110.6
C19 C20 H20B 110.6
C17 C20 H20B 110.6
H20A C20 H20B 108.7
C26 C21 C22 120.92(18)
C26 C21 N4 120.09(17)
C22 C21 N4 118.98(17)
C23 C22 C21 119.8(2)
C23 C22 H22A 120.1
C21 C22 H22A 120.1
C24 C23 C22 119.8(2)
C24 C23 H23A 120.1
C22 C23 H23A 120.1
C23 C24 C25 120.7(2)
C23 C24 H24A 119.7
C25 C24 H24A 119.7
C24 C25 C26 120.2(2)
C24 C25 H25A 119.9
C26 C25 H25A 119.9
C21 C26 C25 118.5(2)
C21 C26 H26A 120.7
C25 C26 H26A 120.7

loop_
_geom_bond_atom_site_label_1
_geom_bond_atom_site_label_2
_geom_bond_distance
O1 C9 1.205(3)
O2 C8 1.205(2)
O4 C19 1.206(2)
O3 C18 1.209(2)
N1 C1 1.343(3)
N1 C7 1.383(2)
N1 C16 1.454(3)
N2 C1 1.314(3)
N2 C2 1.378(2)
N3 C8 1.391(3)
N3 C9 1.392(3)
N3 C10 1.435(3)
N4 C18 1.377(2)
N4 C19 1.388(2)
N4 C21 1.429(2)
C1 H1A 0.9300
C2 C7 1.360(3)
C2 C3 1.492(3)
C3 C4 1.527(3)
C3 C17 1.533(3)
C3 H3A 0.9800
C4 C5 1.531(3)
C4 H4A 0.9700
C4 H4B 0.9700
C5 C9 1.507(3)
C5 C6 1.537(3)
C5 H5A 0.9800
C6 C7 1.488(3)
C6 C8 1.511(3)
C6 H6A 0.9800
C10 C15 1.371(3)
C10 C11 1.373(3)
C11 C12 1.372(3)
C11 H11A 0.9300
C12 C13 1.366(3)
C12 H12A 0.9300
C13 C14 1.364(4)
C13 H13A 0.9300
C14 C15 1.379(3)
C14 H14A 0.9300
C15 H15A 0.9300
C16 H16A 0.9600
C16 H16B 0.9600
C16 H16C 0.9600
C17 C18 1.507(3)
C17 C20 1.525(3)
C17 H17A 0.9800
C19 C20 1.486(3)
C20 H20A 0.9700
C20 H20B 0.9700
C21 C26 1.373(3)
C21 C22 1.382(3)
C22 C23 1.371(3)
C22 H22A 0.9300
C23 C24 1.364(3)
C23 H23A 0.9300
C24 C25 1.374(3)
C24 H24A 0.9300
C25 C26 1.390(3)
C25 H25A 0.9300
C26 H26A 0.9300
